data_4062946
loop_
_publ_author_name
'Fedushkin, Igor L.'
'Skatova, Alexandra A.'
'Chudakova, Valentina A.'
'Khvoinova, Natalie M.'
'Baurin, Andrey Y.'
'Dechert, Sebastian'
'Hummert, Markus'
'Schumann, Herbert'

_publ_section_title
;
Stable Germylenes Derived from 1,2-Bis(arylimino)acenaphthenes
;
_journal_name_full Organometallics
_journal_paper_doi 10.1021/om0497846
_journal_year 2004
_chemical_formula_moiety 'C40 H48 Ge N2, C4 H10 O'
_chemical_formula_sum 'C44 H58 Ge N2 O'
_chemical_formula_weight 703.51
_space_group_IT_number 2
_symmetry_cell_setting triclinic
_symmetry_space_group_name_Hall '-P 1'
_symmetry_space_group_name_H-M 'P -1'
_cell_angle_alpha 78.16
_cell_angle_beta 83.283(1)
_cell_angle_gamma 82.017(1)
_cell_formula_units_Z 2
_cell_length_a 10.4589(3)
_cell_length_b 11.6823(3)
_cell_length_c 16.8483(4)
_cell_measurement_temperature 173(2)
_cell_volume 1986.93(9)
_diffrn_ambient_temperature 173(2)
_exptl_crystal_density_diffrn 1.176
_cod_database_code 4062946

loop_
_symmetry_equiv_pos_as_xyz
'x, y, z'
'-x, -y, -z'

loop_
_atom_site_label
_atom_site_type_symbol
_atom_site_fract_x
_atom_site_fract_y
_atom_site_fract_z
_atom_site_U_iso_or_equiv
_atom_site_adp_type
_atom_site_occupancy
_atom_site_symmetry_multiplicity
_atom_site_calc_flag
_atom_site_refinement_flags
_atom_site_disorder_assembly
_atom_site_disorder_group
Ge1 Ge 0.96142(8) 0.92508(8) 0.20410(4) 0.0274(3) Uani 1 1 d . . .
N1 N 1.0193(5) 0.8268(5) 0.3011(3) 0.0204(14) Uani 1 1 d . . .
C1 C 1.1484(6) 0.8295(6) 0.3083(4) 0.0169(15) Uani 1 1 d . . .
N2 N 1.1410(5) 0.9456(5) 0.1782(3) 0.0202(13) Uani 1 1 d . . .
C2 C 1.2124(6) 0.8958(6) 0.2417(4) 0.0199(16) Uani 1 1 d . . .
C3 C 1.3481(6) 0.8917(6) 0.2578(4) 0.0185(15) Uani 1 1 d . . .
C4 C 1.3589(7) 0.8204(6) 0.3363(4) 0.0208(16) Uani 1 1 d . . .
C5 C 1.2359(6) 0.7814(6) 0.3699(4) 0.0190(16) Uani 1 1 d . . .
C6 C 1.2310(7) 0.7125(7) 0.4467(4) 0.0267(18) Uani 1 1 d . . .
H6 H 1.1537 0.6853 0.4714 0.080 Uiso 1 1 calc R . .
C7 C 1.3437(7) 0.6841(7) 0.4871(4) 0.036(2) Uani 1 1 d . . .
H7 H 1.3394 0.6373 0.5389 0.080 Uiso 1 1 calc R . .
C8 C 1.4604(8) 0.7216(7) 0.4542(4) 0.035(2) Uani 1 1 d . . .
H8 H 1.5333 0.6992 0.4830 0.080 Uiso 1 1 calc R . .
C9 C 1.4695(7) 0.7952(6) 0.3754(4) 0.0229(17) Uani 1 1 d . . .
C10 C 1.5822(7) 0.8422(7) 0.3337(4) 0.0318(19) Uani 1 1 d . . .
H10 H 1.6606 0.8263 0.3570 0.080 Uiso 1 1 calc R . .
C11 C 1.5720(7) 0.9127(8) 0.2571(4) 0.037(2) Uani 1 1 d . . .
H11 H 1.6457 0.9442 0.2301 0.080 Uiso 1 1 calc R . .
C12 C 1.4572(7) 0.9394(7) 0.2177(4) 0.0276(18) Uani 1 1 d . . .
H12 H 1.4547 0.9875 0.1664 0.080 Uiso 1 1 calc R . .
C13 C 1.1945(6) 1.0197(6) 0.1064(4) 0.0214(16) Uani 1 1 d . . .
C14 C 1.2419(7) 0.9783(6) 0.0348(4) 0.0213(16) Uani 1 1 d . . .
C15 C 1.2870(8) 1.0647(7) -0.0300(4) 0.0298(19) Uani 1 1 d . . .
H15 H 1.3201 1.0418 -0.0788 0.080 Uiso 1 1 calc R . .
C16 C 1.2846(8) 1.1809(7) -0.0249(4) 0.0317(19) Uani 1 1 d . . .
H16 H 1.3138 1.2339 -0.0703 0.080 Uiso 1 1 calc R . .
C17 C 1.2390(7) 1.2212(6) 0.0475(4) 0.0274(18) Uani 1 1 d . . .
C18 C 1.1953(7) 1.1357(6) 0.1120(4) 0.0225(16) Uani 1 1 d . . .
H18 H 1.1651 1.1583 0.1614 0.080 Uiso 1 1 calc R . .
C19 C 1.2457(7) 0.8499(6) 0.0223(4) 0.0252(17) Uani 1 1 d . . .
C20 C 1.3165(9) 0.7635(7) 0.0882(5) 0.042(2) Uani 1 1 d . . .
H20A H 1.2641 0.7588 0.1392 0.080 Uiso 1 1 calc R . .
H20B H 1.3975 0.7903 0.0930 0.080 Uiso 1 1 calc R . .
H20C H 1.3326 0.6872 0.0737 0.080 Uiso 1 1 calc R . .
C21 C 1.1074(8) 0.8209(8) 0.0213(5) 0.049(3) Uani 1 1 d . . .
H21A H 1.0591 0.8281 0.0725 0.080 Uiso 1 1 calc R . .
H21B H 1.1106 0.7417 0.0128 0.080 Uiso 1 1 calc R . .
H21C H 1.0661 0.8746 -0.0219 0.080 Uiso 1 1 calc R . .
C22 C 1.3182(9) 0.8333(8) -0.0606(5) 0.045(2) Uani 1 1 d . . .
H22A H 1.3286 0.7514 -0.0639 0.080 Uiso 1 1 calc R . .
H22B H 1.4019 0.8603 -0.0657 0.080 Uiso 1 1 calc R . .
H22C H 1.2692 0.8779 -0.1038 0.080 Uiso 1 1 calc R . .
C23 C 1.2338(8) 1.3493(7) 0.0563(4) 0.0309(19) Uani 1 1 d . . .
C24 C 1.0975(10) 1.3965(8) 0.0860(6) 0.059(3) Uani 1 1 d . . .
H24A H 1.0388 1.3951 0.0465 0.080 Uiso 1 1 calc R . .
H24B H 1.0968 1.4760 0.0933 0.080 Uiso 1 1 calc R . .
H24C H 1.0708 1.3483 0.1370 0.080 Uiso 1 1 calc R . .
C25 C 1.2746(13) 1.4300(8) -0.0232(5) 0.074(4) Uani 1 1 d . . .
H25A H 1.2210 1.4243 -0.0644 0.080 Uiso 1 1 calc R . .
H25B H 1.3636 1.4066 -0.0402 0.080 Uiso 1 1 calc R . .
H25C H 1.2650 1.5099 -0.0152 0.080 Uiso 1 1 calc R . .
C26 C 1.3286(10) 1.3545(8) 0.1195(5) 0.058(3) Uani 1 1 d . . .
H26A H 1.3203 1.4330 0.1301 0.080 Uiso 1 1 calc R . .
H26B H 1.4160 1.3331 0.0983 0.080 Uiso 1 1 calc R . .
H26C H 1.3082 1.3007 0.1692 0.080 Uiso 1 1 calc R . .
C27 C 0.9417(6) 0.7649(6) 0.3702(4) 0.0190(16) Uani 1 1 d . . .
C28 C 0.9144(6) 0.6488(6) 0.3741(4) 0.0203(16) Uani 1 1 d . . .
C29 C 0.8424(7) 0.6023(6) 0.4457(4) 0.0236(17) Uani 1 1 d . . .
H29 H 0.8224 0.5256 0.4522 0.080 Uiso 1 1 calc R . .
C30 C 0.7993(7) 0.6640(6) 0.5073(4) 0.0247(17) Uani 1 1 d . . .
H30 H 0.7510 0.6279 0.5533 0.080 Uiso 1 1 calc R . .
C31 C 0.8262(7) 0.7787(6) 0.5024(4) 0.0229(16) Uani 1 1 d . . .
C32 C 0.8981(6) 0.8273(6) 0.4316(4) 0.0230(17) Uani 1 1 d . . .
H32 H 0.9174 0.9042 0.4254 0.080 Uiso 1 1 calc R . .
C33 C 0.7758(8) 0.8503(7) 0.5678(4) 0.0337(19) Uani 1 1 d . . .
C34 C 0.6763(13) 0.9494(11) 0.5343(7) 0.093(4) Uani 1 1 d . . .
H34A H 0.7182 1.0054 0.4932 0.080 Uiso 1 1 calc R . .
H34B H 0.6348 0.9876 0.5774 0.080 Uiso 1 1 calc R . .
H34C H 0.6125 0.9183 0.5108 0.080 Uiso 1 1 calc R . .
C35 C 0.8882(11) 0.8990(12) 0.5935(6) 0.084(4) Uani 1 1 d . . .
H35A H 0.8637 0.9219 0.6453 0.080 Uiso 1 1 calc R . .
H35B H 0.9104 0.9662 0.5536 0.080 Uiso 1 1 calc R . .
H35C H 0.9616 0.8395 0.5981 0.080 Uiso 1 1 calc R . .
C36 C 0.7129(13) 0.7786(9) 0.6445(6) 0.084(4) Uani 1 1 d . . .
H36A H 0.6711 0.8305 0.6796 0.080 Uiso 1 1 calc R . .
H36B H 0.7780 0.7241 0.6723 0.080 Uiso 1 1 calc R . .
H36C H 0.6498 0.7361 0.6300 0.080 Uiso 1 1 calc R . .
C37 C 0.9545(7) 0.5763(6) 0.3068(4) 0.0255(17) Uani 1 1 d . . .
C38 C 0.8773(9) 0.6267(7) 0.2334(4) 0.041(2) Uani 1 1 d . . .
H38A H 0.8935 0.5741 0.1955 0.080 Uiso 1 1 calc R . .
H38B H 0.9034 0.7020 0.2075 0.080 Uiso 1 1 calc R . .
H38C H 0.7865 0.6356 0.2512 0.080 Uiso 1 1 calc R . .
C39 C 0.9255(8) 0.4468(7) 0.3363(5) 0.040(2) Uani 1 1 d . . .
H39A H 0.9721 0.4114 0.3827 0.080 Uiso 1 1 calc R . .
H39B H 0.9522 0.4035 0.2933 0.080 Uiso 1 1 calc R . .
H39C H 0.8342 0.4454 0.3511 0.080 Uiso 1 1 calc R . .
C40 C 1.1022(7) 0.5689(7) 0.2821(5) 0.035(2) Uani 1 1 d . . .
H40A H 1.1252 0.5173 0.2437 0.080 Uiso 1 1 calc R . .
H40B H 1.1481 0.5388 0.3295 0.080 Uiso 1 1 calc R . .
H40C H 1.1248 0.6460 0.2576 0.080 Uiso 1 1 calc R . .
O2 O 0.6071(7) 1.3551(6) 0.3045(4) 0.0658(19) Uiso 1 1 d . . .
C43 C 0.5573(14) 1.4521(12) 0.2459(8) 0.095(4) Uiso 1 1 d . . .
H43A H 0.6271 1.4839 0.2084 0.080 Uiso 1 1 calc R . .
H43B H 0.4967 1.4278 0.2150 0.080 Uiso 1 1 calc R . .
C42 C 0.6713(14) 1.2641(12) 0.2667(8) 0.098(4) Uiso 1 1 d . . .
H42A H 0.7387 1.2938 0.2262 0.080 Uiso 1 1 calc R . .
H42B H 0.6105 1.2335 0.2395 0.080 Uiso 1 1 calc R . .
C41 C 0.7274(18) 1.1722(15) 0.3275(10) 0.147(6) Uiso 1 1 d . . .
H41A H 0.7533 1.2061 0.3695 0.080 Uiso 1 1 calc R . .
H41B H 0.8018 1.1299 0.3030 0.080 Uiso 1 1 calc R . .
H41C H 0.6646 1.1191 0.3506 0.080 Uiso 1 1 calc R . .
C44 C 0.4938(14) 1.5374(13) 0.2907(8) 0.106(4) Uiso 1 1 d . . .
H44A H 0.4431 1.4994 0.3373 0.080 Uiso 1 1 calc R . .
H44B H 0.4380 1.5942 0.2567 0.080 Uiso 1 1 calc R . .
H44C H 0.5572 1.5765 0.3083 0.080 Uiso 1 1 calc R . .

loop_
_atom_site_aniso_label
_atom_site_aniso_U_11
_atom_site_aniso_U_22
_atom_site_aniso_U_33
_atom_site_aniso_U_23
_atom_site_aniso_U_13
_atom_site_aniso_U_12
Ge1 0.0182(4) 0.0361(5) 0.0232(4) 0.0057(3) -0.0016(3) -0.0050(4)
N1 0.017(3) 0.025(3) 0.017(3) 0.003(3) 0.001(2) -0.010(3)
C1 0.013(3) 0.017(4) 0.018(3) 0.002(3) -0.001(3) -0.002(3)
N2 0.019(3) 0.022(3) 0.017(3) 0.005(3) -0.001(2) -0.006(3)
C2 0.015(3) 0.029(4) 0.016(3) -0.005(3) 0.004(3) -0.010(3)
C3 0.018(4) 0.021(4) 0.015(3) 0.000(3) -0.001(3) -0.003(3)
C4 0.022(4) 0.024(4) 0.016(3) -0.003(3) 0.002(3) -0.008(3)
C5 0.016(3) 0.024(4) 0.019(3) -0.005(3) 0.000(3) -0.007(3)
C6 0.024(4) 0.034(5) 0.020(3) 0.003(3) -0.001(3) -0.012(4)
C7 0.032(5) 0.051(6) 0.020(4) 0.006(4) -0.006(3) -0.011(4)
C8 0.028(4) 0.049(6) 0.027(4) 0.003(4) -0.012(3) -0.004(4)
C9 0.021(4) 0.032(4) 0.016(3) -0.006(3) 0.003(3) -0.004(3)
C10 0.021(4) 0.049(5) 0.025(4) -0.005(4) 0.000(3) -0.008(4)
C11 0.020(4) 0.058(6) 0.032(4) -0.004(4) 0.006(3) -0.018(4)
C12 0.021(4) 0.042(5) 0.019(4) -0.003(3) 0.003(3) -0.011(4)
C13 0.018(4) 0.029(4) 0.017(3) 0.001(3) -0.005(3) -0.004(3)
C14 0.021(4) 0.020(4) 0.020(3) 0.003(3) -0.001(3) -0.001(3)
C15 0.039(5) 0.031(5) 0.018(3) -0.003(3) 0.005(3) -0.007(4)
C16 0.042(5) 0.030(5) 0.019(4) 0.004(3) 0.005(3) -0.008(4)
C17 0.029(4) 0.025(4) 0.026(4) 0.007(3) -0.003(3) -0.011(4)
C18 0.022(4) 0.025(4) 0.020(3) -0.006(3) -0.003(3) 0.001(3)
C19 0.031(4) 0.020(4) 0.022(4) -0.003(3) 0.002(3) 0.002(3)
C20 0.069(6) 0.022(5) 0.034(4) -0.004(4) -0.012(4) 0.002(4)
C21 0.045(5) 0.051(6) 0.063(6) -0.032(5) -0.002(5) -0.019(5)
C22 0.063(6) 0.032(5) 0.036(4) -0.010(4) 0.013(4) -0.002(5)
C23 0.048(5) 0.019(4) 0.025(4) -0.003(3) -0.004(4) -0.004(4)
C24 0.060(7) 0.036(6) 0.078(7) -0.009(5) -0.009(6) 0.001(5)
C25 0.141(12) 0.031(6) 0.047(6) 0.009(5) -0.001(6) -0.030(7)
C26 0.080(8) 0.044(6) 0.058(6) -0.011(5) -0.025(6) -0.018(6)
C27 0.007(3) 0.026(4) 0.021(3) 0.000(3) 0.002(3) -0.005(3)
C28 0.016(3) 0.023(4) 0.021(3) -0.003(3) 0.002(3) -0.003(3)
C29 0.028(4) 0.021(4) 0.020(3) -0.002(3) 0.002(3) -0.003(3)
C30 0.019(4) 0.025(4) 0.025(4) 0.000(3) 0.008(3) -0.002(3)
C31 0.018(4) 0.030(4) 0.019(3) -0.005(3) 0.002(3) -0.002(3)
C32 0.014(3) 0.023(4) 0.029(4) 0.003(3) 0.001(3) -0.005(3)
C33 0.032(5) 0.036(5) 0.032(4) -0.010(4) 0.005(4) -0.001(4)
C34 0.122(11) 0.083(10) 0.074(8) -0.051(8) -0.023(8) 0.054(8)
C35 0.076(8) 0.128(11) 0.077(7) -0.084(8) 0.015(6) -0.032(8)
C36 0.148(12) 0.052(7) 0.043(6) -0.017(5) 0.046(7) -0.012(8)
C37 0.027(4) 0.020(4) 0.030(4) -0.007(3) 0.003(3) -0.007(3)
C38 0.063(6) 0.035(5) 0.027(4) -0.010(4) -0.006(4) -0.007(5)
C39 0.046(5) 0.034(5) 0.043(5) -0.012(4) 0.005(4) -0.008(4)
C40 0.031(4) 0.035(5) 0.038(4) -0.016(4) 0.012(4) -0.004(4)

loop_
_geom_bond_atom_site_label_1
_geom_bond_atom_site_label_2
_geom_bond_distance
_geom_bond_site_symmetry_2
_geom_bond_publ_flag
Ge1 N1 1.904(6) . ?
Ge1 N2 1.914(5) . ?
N1 C1 1.375(8) . ?
N1 C27 1.461(7) . ?
C1 C2 1.386(8) . ?
C1 C5 1.439(9) . ?
N2 C2 1.360(9) . ?
N2 C13 1.440(7) . ?
C2 C3 1.469(9) . ?
C3 C12 1.382(8) . ?
C3 C4 1.418(9) . ?
C4 C9 1.365(10) . ?
C4 C5 1.439(8) . ?
C5 C6 1.376(9) . ?
C6 C7 1.396(10) . ?
C7 C8 1.371(10) . ?
C8 C9 1.426(10) . ?
C9 C10 1.419(8) . ?
C10 C11 1.387(10) . ?
C11 C12 1.407(11) . ?
C13 C18 1.379(9) . ?
C13 C14 1.404(9) . ?
C14 C15 1.412(9) . ?
C14 C19 1.550(9) . ?
C15 C16 1.374(10) . ?
C16 C17 1.405(10) . ?
C17 C18 1.398(9) . ?
C17 C23 1.528(10) . ?
C19 C20 1.524(11) . ?
C19 C21 1.533(10) . ?
C19 C22 1.545(9) . ?
C23 C24 1.522(12) . ?
C23 C25 1.525(10) . ?
C23 C26 1.552(11) . ?
C27 C32 1.385(9) . ?
C27 C28 1.411(9) . ?
C28 C29 1.396(8) . ?
C28 C37 1.538(9) . ?
C29 C30 1.382(9) . ?
C30 C31 1.392(9) . ?
C31 C32 1.393(8) . ?
C31 C33 1.521(10) . ?
C33 C34 1.509(14) . ?
C33 C35 1.516(11) . ?
C33 C36 1.521(11) . ?
C37 C38 1.526(11) . ?
C37 C40 1.547(10) . ?
C37 C39 1.553(9) . ?
O2 C42 1.403(14) . ?
O2 C43 1.424(14) . ?
C43 C44 1.418(17) . ?
C42 C41 1.43(2) . ?

loop_
_cod_related_entry_id
_cod_related_entry_database
_cod_related_entry_code
1 ChemSpider 30659625
